data_7711342
loop_
_publ_author_name
'Narro, Ana L.'
'Arman, Hadi D.'
'Tonzetich, Zachary J.'

_publ_section_title
;
 Insertion chemistry of iron(ii) boryl complexes
;
_journal_name_full 'Dalton Transactions'
_journal_paper_doi 10.1039/D2DT02879D
_journal_year 2022
_chemical_formula_moiety 'C38 H55 Fe N O3 P2'
_chemical_formula_sum 'C38 H55 Fe N O3 P2'
_chemical_formula_weight 691.62
_space_group_crystal_system monoclinic
_space_group_IT_number 14
_space_group_name_Hall '-P 2ybc'
_space_group_name_H-M_alt 'P 1 21/c 1'
_atom_sites_solution_hydrogens geom
_atom_sites_solution_primary dual
_audit_creation_date 2020-01-09
_audit_creation_method
;
Olex2 1.3-ac4
(compiled 2019.10.09 svn.r3662 for Rigaku Oxford Diffraction, GUI svn.r5959)
;
_audit_update_record
;
2022-09-02 deposited with the CCDC.	2022-09-22 downloaded from the CCDC.
;
_cell_angle_alpha 90
_cell_angle_beta 98.5190(10)
_cell_angle_gamma 90
_cell_formula_units_Z 4
_cell_length_a 13.61150(10)
_cell_length_b 14.9766(2)
_cell_length_c 17.44500(10)
_cell_measurement_reflns_used 20374
_cell_measurement_temperature 100.00(10)
_cell_measurement_theta_max 76.3070
_cell_measurement_theta_min 3.2790
_cell_volume 3517.00(6)
_computing_cell_refinement 'CrysAlisPro 1.171.40.63a (Rigaku OD, 2019)'
_computing_data_collection 'CrysAlisPro 1.171.40.63a (Rigaku OD, 2019)'
_computing_data_reduction 'CrysAlisPro 1.171.40.63a (Rigaku OD, 2019)'
_computing_molecular_graphics 'Olex2 1.3-ac4 (Dolomanov et al., 2009)'
_computing_publication_material 'Olex2 1.3-ac4 (Dolomanov et al., 2009)'
_computing_structure_refinement 'ShelXL 2018/3 (Sheldrick, 2015)'
_computing_structure_solution 'ShelXT n/a (Sheldrick, 2015)'
_diffrn_ambient_environment N~2~
_diffrn_ambient_temperature 100.00(10)
_diffrn_detector 'Hybrid Pixel Array Detector'
_diffrn_detector_area_resol_mean 10.0000
_diffrn_detector_type HyPix
_diffrn_measured_fraction_theta_full 0.998
_diffrn_measured_fraction_theta_max 0.993
_diffrn_measurement_details
;
List of Runs (angles in degrees, time in seconds):

  # Type    Start    End  Width  t~exp~   \w     \q     \k     \f   Frames
#--------------------------------------------------------------------------
  1  \w     83.00 120.00   0.50    1.15    --   46.87  57.00-150.00   74
  2  \w     83.00 120.00   0.50    1.15    --   46.87  57.00-180.00   74
  3  \w    141.00 178.00   0.50    4.60    --  106.69  61.00 -30.00   74
  4  \w     91.00 178.00   0.50    4.60    --  106.69 131.00  -2.00  174
  5  \w     87.00 178.00   0.50    4.60    --  106.69 137.00 173.00  182
  6  \w     92.00 178.00   0.50    4.60    --  106.69  45.00  90.00  172
  7  \w     94.00 124.00   0.50    4.60    --  106.69  61.00 -30.00   60
  8  \w     37.00  62.00   0.50    4.60    --  106.69 -61.00  90.00   50
  9  \w     74.00 107.00   0.50    4.60    --  106.69-104.00  94.25   66
 10  \w     41.00 102.00   0.50    1.15    --   46.87-137.00 111.00  122
 11  \w     41.00 120.00   0.50    4.60    --  106.69-137.00 111.00  158
 12  \w     38.00  99.00   0.50    1.15    --   46.87-131.00 -72.00  122
 13  \w     38.00 116.00   0.50    4.60    --  106.69-131.00 -72.00  156
 14  \w     72.00 106.00   0.50    4.60    --  106.69-102.00 -62.47   68
 15  \w     34.00  92.00   0.50    4.60    --  106.69 -77.00 -60.00  116
 16  \w     35.00  71.00   0.50    4.60    --  106.69 -61.00   0.00   72
 17  \w     34.00  90.00   0.50    4.60    --  106.69 -94.00 -60.00  112
 18  \w    -91.00 -16.00   0.50    1.15    --  -46.87 131.00  -2.00  150
 19  \w    -51.00 -16.00   0.50    4.60    --  -88.50  45.00 150.00   70
 20  \w    -51.00 -16.00   0.50    4.60    --  -88.50  45.00 120.00   70
 21  \w    -95.00 -19.00   0.50    1.15    --  -46.87 137.00 173.00  152
 22  \w    -95.00 -19.00   0.50    4.60    --  -88.50 137.00 173.00  152
 23  \w   -120.00 -83.00   0.50    1.15    --  -46.87 -57.00 150.00   74
 24  \w   -120.00 -83.00   0.50    1.15    --  -46.87 -57.00 120.00   74
 25  \w   -120.00 -66.00   0.50    1.15    --  -46.87-137.00 111.00  108
 26  \w   -120.00 -70.00   0.50    1.15    --  -46.87-131.00 -72.00  100
 27  \w   -120.00 -83.00   0.50    1.15    --  -46.87 -57.00-180.00   74
 28  \w   -160.00 -70.00   0.50    4.60    --  -88.50-131.00 -72.00  180
 29  \w   -160.00-101.00   0.50    4.60    --  -88.50 -77.00-120.00  118
 30  \w    -51.00 -16.00   0.50    4.60    --  -88.50  45.00-180.00   70
 31  \w    -51.00 -16.00   0.50    4.60    --  -88.50  45.00-120.00   70
 32  \w    -51.00 -16.00   0.50    4.60    --  -88.50  45.00-150.00   70
;
_diffrn_measurement_device 'four-circle diffractometer'
_diffrn_measurement_device_type 'XtaLAB Synergy, Dualflex, HyPix'
_diffrn_measurement_method '\w scans'
_diffrn_orient_matrix_type 'CrysAlisPro convention (1999,Acta A55,543-557)'
_diffrn_orient_matrix_UB_11 -0.0042214000
_diffrn_orient_matrix_UB_12 -0.0815169000
_diffrn_orient_matrix_UB_13 -0.0543153000
_diffrn_orient_matrix_UB_21 -0.0099033000
_diffrn_orient_matrix_UB_22 0.0627122000
_diffrn_orient_matrix_UB_23 -0.0707164000
_diffrn_orient_matrix_UB_31 0.1139012000
_diffrn_orient_matrix_UB_32 0.0023822000
_diffrn_orient_matrix_UB_33 0.0051707000
_diffrn_radiation_monochromator mirror
_diffrn_radiation_probe x-ray
_diffrn_radiation_type 'Cu K\a'
_diffrn_radiation_wavelength 1.54184
_diffrn_reflns_av_R_equivalents 0.0427
_diffrn_reflns_av_unetI/netI 0.0289
_diffrn_reflns_Laue_measured_fraction_full 0.998
_diffrn_reflns_Laue_measured_fraction_max 0.993
_diffrn_reflns_limit_h_max 16
_diffrn_reflns_limit_h_min -12
_diffrn_reflns_limit_k_max 18
_diffrn_reflns_limit_k_min -18
_diffrn_reflns_limit_l_max 21
_diffrn_reflns_limit_l_min -21
_diffrn_reflns_number 39701
_diffrn_reflns_point_group_measured_fraction_full 0.998
_diffrn_reflns_point_group_measured_fraction_max 0.993
_diffrn_reflns_theta_full 67.684
_diffrn_reflns_theta_max 69.984
_diffrn_reflns_theta_min 3.909
_diffrn_source 'micro-focus sealed X-ray tube'
_diffrn_source_type 'PhotonJet (Cu) X-ray Source'
_exptl_absorpt_coefficient_mu 4.583
_exptl_absorpt_correction_T_max 1.000
_exptl_absorpt_correction_T_min 0.807
_exptl_absorpt_correction_type gaussian
_exptl_absorpt_process_details
;
CrysAlisPro 1.171.40.63a (Rigaku Oxford Diffraction, 2019)
Numerical absorption correction based on gaussian integration over
			a multifaceted crystal model
Empirical absorption correction using spherical harmonics,
 implemented in SCALE3 ABSPACK scaling algorithm.
;
_exptl_crystal_colour 'clear dark orange'
_exptl_crystal_colour_lustre clear
_exptl_crystal_colour_modifier dark
_exptl_crystal_colour_primary orange
_exptl_crystal_density_diffrn 1.306
_exptl_crystal_description plate
_exptl_crystal_F_000 1480
_exptl_crystal_size_max 0.116
_exptl_crystal_size_mid 0.089
_exptl_crystal_size_min 0.059
_refine_diff_density_max 2.062
_refine_diff_density_min -0.787
_refine_diff_density_rms 0.062
_refine_ls_extinction_method none
_refine_ls_goodness_of_fit_ref 1.095
_refine_ls_hydrogen_treatment constr
_refine_ls_matrix_type full
_refine_ls_number_parameters 406
_refine_ls_number_reflns 6614
_refine_ls_number_restraints 0
_refine_ls_restrained_S_all 1.095
_refine_ls_R_factor_all 0.0458
_refine_ls_R_factor_gt 0.0429
_refine_ls_shift/su_max 0.001
_refine_ls_shift/su_mean 0.000
_refine_ls_structure_factor_coef Fsqd
_refine_ls_weighting_details 'w=1/[\s^2^(Fo^2^)+(0.0400P)^2^+4.0000P] where P=(Fo^2^+2Fc^2^)/3'
_refine_ls_weighting_scheme calc
_refine_ls_wR_factor_gt 0.1003
_refine_ls_wR_factor_ref 0.1018
_reflns_Friedel_coverage 0.000
_reflns_number_gt 6200
_reflns_number_total 6614
_reflns_threshold_expression 'I > 2\s(I)'
_cod_data_source_file d2dt02879d2.cif
_cod_data_source_block hpd065
_cod_database_code 7711342
_shelx_shelxl_version_number 2018/3
_chemical_oxdiff_formula Fe1O1P2N2C20H20
_chemical_oxdiff_usercomment 'Ana Sample orange crystal'
_shelx_space_group_comment
;
The symmetry employed for this shelxl refinement is uniquely defined
by the following loop, which should always be used as a source of
symmetry information in preference to the above space-group names.
They are only intended as comments.
;
_shelx_estimated_absorpt_t_max 0.774
_shelx_estimated_absorpt_t_min 0.618
_reflns_odcompleteness_completeness 99.92
_reflns_odcompleteness_iscentric 1
_reflns_odcompleteness_theta 66.97
_olex2_refinement_description
;
1. Fixed Uiso
 At 1.2 times of:
  All C(H) groups, All C(H,H) groups
2.a Ternary CH refined with riding coordinates:
 C19(H19), C6(H6), C12(H12), C25(H25)
2.b Secondary CH2 refined with riding coordinates:
 C13(H13A,H13B), C20(H20A,H20B), C26(H26A,H26B), C27(H27A,H27B), C5(H5A,H5B),
 C24(H24A,H24B), C29(H29A,H29B), C17(H17A,H17B), C7(H7A,H7B), C18(H18A,H18B),
 C11(H11A,H11B), C8(H8A,H8B), C23(H23A,H23B), C21(H21A,H21B), C28(H28A,H28B),
 C14(H14A,H14B), C30(H30A,H30B), C22(H22A,H22B), C15(H15A,H15B), C16(H16A,H16B),
  C10(H10A,H10B), C9(H9A,H9B)
2.c Aromatic/amide H refined with riding coordinates:
 C3(H3), C2(H2), C36(H36), C32(H32), C34(H34), C33(H33), C35(H35)
;
_olex2_exptl_crystal_mounting_method 'nylon loop'
_olex2_submission_special_instructions 'No special instructions were received'
_oxdiff_exptl_absorpt_empirical_details
;
Empirical correction (ABSPACK) includes:
- Absorption correction using spherical harmonics
- Frame scaling
;
_oxdiff_exptl_absorpt_empirical_full_max 1.484
_oxdiff_exptl_absorpt_empirical_full_min 0.639

loop_
_space_group_symop_operation_xyz
'x, y, z'
'-x, y+1/2, -z+1/2'
'-x, -y, -z'
'x, -y-1/2, z-1/2'

loop_
_atom_site_label
_atom_site_type_symbol
_atom_site_fract_x
_atom_site_fract_y
_atom_site_fract_z
_atom_site_U_iso_or_equiv
_atom_site_adp_type
_atom_site_occupancy
_atom_site_site_symmetry_order
_atom_site_calc_flag
_atom_site_refinement_flags_posn
_atom_site_refinement_flags_adp
_atom_site_refinement_flags_occupancy
_atom_site_disorder_assembly
_atom_site_disorder_group
Fe1 Fe 0.74166(2) 0.45950(2) 0.38008(2) 0.01869(10) Uani 1 1 d . . . . .
P1 P 0.83891(4) 0.53818(4) 0.30722(3) 0.01746(13) Uani 1 1 d . . . . .
P2 P 0.67916(4) 0.34139(4) 0.44230(3) 0.01703(13) Uani 1 1 d . . . . .
O1 O 0.66403(11) 0.39531(11) 0.29111(9) 0.0231(3) Uani 1 1 d . . . . .
O2 O 0.59744(12) 0.59814(12) 0.40010(10) 0.0283(4) Uani 1 1 d . . . . .
N1 N 0.84658(13) 0.37085(13) 0.37155(11) 0.0201(4) Uani 1 1 d . . . . .
O3 O 0.85642(16) 0.53504(13) 0.51949(11) 0.0419(5) Uani 1 1 d . . . . .
C4 C 0.84229(16) 0.28186(16) 0.38794(12) 0.0200(5) Uani 1 1 d . . . . .
C19 C 0.70525(15) 0.33401(15) 0.54902(12) 0.0180(4) Uani 1 1 d . . . . .
H19 H 0.674537 0.277272 0.564208 0.022 Uiso 1 1 calc R U . . .
C1 C 0.93960(15) 0.38903(16) 0.35435(13) 0.0215(5) Uani 1 1 d . . . . .
C6 C 0.81055(16) 0.52527(15) 0.20067(13) 0.0185(4) Uani 1 1 d . . . . .
H6 H 0.740780 0.546262 0.184695 0.022 Uiso 1 1 calc R U . . .
C13 C 0.77451(16) 0.71776(16) 0.29214(13) 0.0216(5) Uani 1 1 d . . . . .
H13A H 0.748760 0.701579 0.237853 0.026 Uiso 1 1 calc R U . . .
H13B H 0.721058 0.707127 0.323854 0.026 Uiso 1 1 calc R U . . .
C20 C 0.65469(16) 0.41078(16) 0.58641(13) 0.0215(5) Uani 1 1 d . . . . .
H20A H 0.679725 0.468413 0.569328 0.026 Uiso 1 1 calc R U . . .
H20B H 0.582212 0.408465 0.568598 0.026 Uiso 1 1 calc R U . . .
C12 C 0.86438(15) 0.65867(15) 0.32185(12) 0.0195(5) Uani 1 1 d . . . . .
H12 H 0.916850 0.673814 0.289480 0.023 Uiso 1 1 calc R U . . .
C26 C 0.47151(15) 0.38418(16) 0.40986(13) 0.0207(5) Uani 1 1 d . . . . .
H26A H 0.490201 0.432386 0.375960 0.025 Uiso 1 1 calc R U . . .
H26B H 0.470656 0.409376 0.462219 0.025 Uiso 1 1 calc R U . . .
C27 C 0.36800(16) 0.34840(16) 0.37742(14) 0.0231(5) Uani 1 1 d . . . . .
H27A H 0.318835 0.397241 0.376575 0.028 Uiso 1 1 calc R U . . .
H27B H 0.367952 0.328108 0.323410 0.028 Uiso 1 1 calc R U . . .
C5 C 0.96044(16) 0.48342(17) 0.33417(14) 0.0238(5) Uani 1 1 d . . . . .
H5A H 0.998945 0.485214 0.290297 0.029 Uiso 1 1 calc R U . . .
H5B H 0.999162 0.514003 0.379124 0.029 Uiso 1 1 calc R U . . .
C37 C 0.65013(16) 0.54160(16) 0.38939(13) 0.0202(5) Uani 1 1 d . . . . .
C24 C 0.81685(16) 0.32929(16) 0.58123(13) 0.0222(5) Uani 1 1 d . . . . .
H24A H 0.846497 0.276232 0.559703 0.027 Uiso 1 1 calc R U . . .
H24B H 0.850721 0.383025 0.564905 0.027 Uiso 1 1 calc R U . . .
C29 C 0.41321(17) 0.19575(16) 0.43010(15) 0.0259(5) Uani 1 1 d . . . . .
H29A H 0.414018 0.170512 0.377747 0.031 Uiso 1 1 calc R U . . .
H29B H 0.393996 0.147601 0.463828 0.031 Uiso 1 1 calc R U . . .
C17 C 0.90595(17) 0.68676(17) 0.40525(13) 0.0241(5) Uani 1 1 d . . . . .
H17A H 0.854291 0.678749 0.439082 0.029 Uiso 1 1 calc R U . . .
H17B H 0.963315 0.648470 0.425319 0.029 Uiso 1 1 calc R U . . .
C7 C 0.87743(17) 0.58169(16) 0.15591(13) 0.0222(5) Uani 1 1 d . . . . .
H7A H 0.947511 0.563429 0.171092 0.027 Uiso 1 1 calc R U . . .
H7B H 0.871661 0.645393 0.169719 0.027 Uiso 1 1 calc R U . . .
C3 C 0.93194(16) 0.24233(17) 0.38098(13) 0.0227(5) Uani 1 1 d . . . . .
H3 H 0.948807 0.181148 0.389072 0.027 Uiso 1 1 calc R U . . .
C18 C 0.74576(16) 0.24601(16) 0.40669(13) 0.0204(5) Uani 1 1 d . . . . .
H18A H 0.757948 0.199116 0.446971 0.024 Uiso 1 1 calc R U . . .
H18B H 0.706186 0.219908 0.359851 0.024 Uiso 1 1 calc R U . . .
C11 C 0.81460(19) 0.42740(16) 0.17598(14) 0.0272(5) Uani 1 1 d . . . . .
H11A H 0.883300 0.404637 0.189266 0.033 Uiso 1 1 calc R U . . .
H11B H 0.770842 0.391119 0.204241 0.033 Uiso 1 1 calc R U . . .
C25 C 0.54760(15) 0.30855(15) 0.41416(12) 0.0192(4) Uani 1 1 d . . . . .
H25 H 0.542994 0.285111 0.360074 0.023 Uiso 1 1 calc R U . . .
C8 C 0.84836(18) 0.57032(17) 0.06788(13) 0.0248(5) Uani 1 1 d . . . . .
H8A H 0.781554 0.596223 0.051883 0.030 Uiso 1 1 calc R U . . .
H8B H 0.895961 0.603717 0.040981 0.030 Uiso 1 1 calc R U . . .
C2 C 0.99426(16) 0.31126(17) 0.35927(13) 0.0235(5) Uani 1 1 d . . . . .
H2 H 1.060910 0.304880 0.349932 0.028 Uiso 1 1 calc R U . . .
C23 C 0.83279(17) 0.32357(18) 0.67016(14) 0.0273(5) Uani 1 1 d . . . . .
H23A H 0.803768 0.267231 0.686300 0.033 Uiso 1 1 calc R U . . .
H23B H 0.904890 0.322783 0.689663 0.033 Uiso 1 1 calc R U . . .
C21 C 0.67397(17) 0.40606(17) 0.67508(13) 0.0239(5) Uani 1 1 d . . . . .
H21A H 0.644391 0.459034 0.696784 0.029 Uiso 1 1 calc R U . . .
H21B H 0.641314 0.352238 0.692536 0.029 Uiso 1 1 calc R U . . .
C28 C 0.33721(16) 0.27114(17) 0.42547(14) 0.0258(5) Uani 1 1 d . . . . .
H28A H 0.271352 0.248565 0.401658 0.031 Uiso 1 1 calc R U . . .
H28B H 0.331568 0.292395 0.478375 0.031 Uiso 1 1 calc R U . . .
C14 C 0.80321(18) 0.81668(16) 0.29623(13) 0.0250(5) Uani 1 1 d . . . . .
H14A H 0.850141 0.828501 0.259158 0.030 Uiso 1 1 calc R U . . .
H14B H 0.743027 0.853248 0.280431 0.030 Uiso 1 1 calc R U . . .
C36 C 0.53021(18) 0.34547(18) 0.20106(14) 0.0287(5) Uani 1 1 d . . . . .
H36 H 0.552011 0.285798 0.211189 0.034 Uiso 1 1 calc R U . . .
C30 C 0.51734(16) 0.23001(16) 0.46272(13) 0.0221(5) Uani 1 1 d . . . . .
H30A H 0.566027 0.180914 0.462653 0.027 Uiso 1 1 calc R U . . .
H30B H 0.518140 0.249671 0.516995 0.027 Uiso 1 1 calc R U . . .
C31 C 0.58400(16) 0.41613(16) 0.24081(13) 0.0224(5) Uani 1 1 d . . . . .
C22 C 0.78473(17) 0.40260(17) 0.70569(14) 0.0265(5) Uani 1 1 d . . . . .
H22A H 0.794614 0.396605 0.762833 0.032 Uiso 1 1 calc R U . . .
H22B H 0.816683 0.458815 0.692554 0.032 Uiso 1 1 calc R U . . .
C15 C 0.85093(18) 0.84470(17) 0.37700(14) 0.0277(5) Uani 1 1 d . . . . .
H15A H 0.801013 0.841602 0.412819 0.033 Uiso 1 1 calc R U . . .
H15B H 0.874058 0.907277 0.375652 0.033 Uiso 1 1 calc R U . . .
C16 C 0.93860(17) 0.78442(17) 0.40676(14) 0.0265(5) Uani 1 1 d . . . . .
H16A H 0.966116 0.801686 0.460436 0.032 Uiso 1 1 calc R U . . .
H16B H 0.991492 0.792017 0.373982 0.032 Uiso 1 1 calc R U . . .
C32 C 0.54949(17) 0.50308(18) 0.22263(14) 0.0257(5) Uani 1 1 d . . . . .
H32 H 0.584526 0.552662 0.247243 0.031 Uiso 1 1 calc R U . . .
C34 C 0.41219(19) 0.4478(2) 0.13083(16) 0.0358(6) Uani 1 1 d . . . . .
H34 H 0.354514 0.458578 0.094180 0.043 Uiso 1 1 calc R U . . .
C33 C 0.46478(19) 0.51746(19) 0.16910(15) 0.0312(6) Uani 1 1 d . . . . .
H33 H 0.442407 0.576902 0.158541 0.037 Uiso 1 1 calc R U . . .
C38 C 0.81228(18) 0.50389(17) 0.46448(15) 0.0274(5) Uani 1 1 d . . . . .
C10 C 0.7811(2) 0.41870(18) 0.08882(15) 0.0346(6) Uani 1 1 d . . . . .
H10A H 0.711625 0.439641 0.075998 0.041 Uiso 1 1 calc R U . . .
H10B H 0.783248 0.355117 0.073634 0.041 Uiso 1 1 calc R U . . .
C35 C 0.4462(2) 0.3613(2) 0.14752(15) 0.0342(6) Uani 1 1 d . . . . .
H35 H 0.411219 0.312282 0.121802 0.041 Uiso 1 1 calc R U . . .
C9 C 0.8475(2) 0.47328(17) 0.04322(14) 0.0311(6) Uani 1 1 d . . . . .
H9A H 0.916005 0.449204 0.052501 0.037 Uiso 1 1 calc R U . . .
H9B H 0.822695 0.468607 -0.012913 0.037 Uiso 1 1 calc R U . . .

loop_
_atom_site_aniso_label
_atom_site_aniso_U_11
_atom_site_aniso_U_22
_atom_site_aniso_U_33
_atom_site_aniso_U_23
_atom_site_aniso_U_13
_atom_site_aniso_U_12
Fe1 0.01369(17) 0.0214(2) 0.02117(19) 0.00565(14) 0.00328(13) 0.00262(13)
P1 0.0128(2) 0.0211(3) 0.0183(3) 0.0029(2) 0.0015(2) -0.0003(2)
P2 0.0133(2) 0.0199(3) 0.0178(3) 0.0034(2) 0.00192(19) 0.0014(2)
O1 0.0207(8) 0.0257(9) 0.0220(8) 0.0001(7) 0.0006(6) 0.0025(7)
O2 0.0247(8) 0.0278(9) 0.0334(9) -0.0014(7) 0.0079(7) 0.0029(7)
N1 0.0143(8) 0.0242(10) 0.0215(9) 0.0054(8) 0.0018(7) 0.0037(7)
O3 0.0528(12) 0.0414(12) 0.0256(10) 0.0056(8) -0.0139(9) -0.0207(9)
C4 0.0180(10) 0.0241(12) 0.0175(10) 0.0024(9) 0.0018(8) 0.0015(9)
C19 0.0128(10) 0.0203(11) 0.0202(10) 0.0032(9) 0.0002(8) -0.0019(8)
C1 0.0135(10) 0.0287(13) 0.0221(11) 0.0037(9) 0.0023(8) 0.0027(9)
C6 0.0169(10) 0.0189(11) 0.0196(10) 0.0005(9) 0.0024(8) -0.0023(8)
C13 0.0198(10) 0.0239(12) 0.0196(10) -0.0008(9) -0.0021(8) -0.0004(9)
C20 0.0165(10) 0.0268(12) 0.0209(11) 0.0008(9) 0.0014(8) 0.0020(9)
C12 0.0155(10) 0.0247(12) 0.0183(10) -0.0005(9) 0.0020(8) -0.0018(9)
C26 0.0144(10) 0.0227(12) 0.0244(11) 0.0010(9) 0.0010(8) -0.0001(9)
C27 0.0156(10) 0.0240(12) 0.0283(12) -0.0023(10) -0.0010(9) 0.0013(9)
C5 0.0135(10) 0.0299(13) 0.0279(12) 0.0058(10) 0.0032(9) 0.0012(9)
C37 0.0171(10) 0.0256(12) 0.0173(10) 0.0045(9) 0.0006(8) -0.0048(9)
C24 0.0142(10) 0.0269(12) 0.0245(11) 0.0005(10) -0.0007(8) 0.0011(9)
C29 0.0218(11) 0.0239(13) 0.0307(12) 0.0012(10) -0.0006(9) -0.0049(10)
C17 0.0203(11) 0.0303(13) 0.0204(11) -0.0009(10) -0.0015(9) 0.0032(10)
C7 0.0233(11) 0.0248(12) 0.0186(11) 0.0009(9) 0.0031(9) -0.0050(9)
C3 0.0205(11) 0.0257(12) 0.0216(11) 0.0000(9) 0.0021(9) 0.0058(9)
C18 0.0187(10) 0.0224(12) 0.0203(10) 0.0034(9) 0.0035(8) 0.0027(9)
C11 0.0371(13) 0.0192(12) 0.0271(12) 0.0000(10) 0.0109(10) -0.0030(10)
C25 0.0147(10) 0.0235(12) 0.0184(10) -0.0003(9) -0.0004(8) -0.0003(9)
C8 0.0297(12) 0.0259(13) 0.0187(11) 0.0002(10) 0.0033(9) -0.0026(10)
C2 0.0153(10) 0.0299(13) 0.0255(11) 0.0014(10) 0.0040(9) 0.0052(9)
C23 0.0215(11) 0.0328(14) 0.0250(12) -0.0002(10) -0.0048(9) 0.0040(10)
C21 0.0223(11) 0.0276(13) 0.0218(11) -0.0014(10) 0.0031(9) 0.0002(10)
C28 0.0169(11) 0.0306(13) 0.0289(12) -0.0060(10) 0.0007(9) -0.0041(9)
C14 0.0269(12) 0.0252(13) 0.0217(11) -0.0035(10) -0.0004(9) -0.0005(10)
C36 0.0293(13) 0.0319(14) 0.0258(12) -0.0009(10) 0.0075(10) 0.0004(10)
C30 0.0193(11) 0.0218(12) 0.0241(11) 0.0015(9) -0.0002(9) -0.0014(9)
C31 0.0194(11) 0.0278(13) 0.0213(11) 0.0021(10) 0.0073(9) -0.0002(9)
C22 0.0247(12) 0.0298(13) 0.0229(11) -0.0027(10) -0.0028(9) -0.0006(10)
C15 0.0267(12) 0.0279(13) 0.0268(12) -0.0086(10) -0.0023(10) 0.0027(10)
C16 0.0236(11) 0.0284(13) 0.0256(12) -0.0077(10) -0.0028(9) 0.0002(10)
C32 0.0224(11) 0.0313(13) 0.0238(12) 0.0052(10) 0.0045(9) 0.0004(10)
C34 0.0233(12) 0.0522(18) 0.0300(13) 0.0045(12) -0.0018(10) -0.0019(12)
C33 0.0267(12) 0.0374(15) 0.0299(13) 0.0091(11) 0.0054(10) 0.0048(11)
C38 0.0259(12) 0.0251(13) 0.0310(13) 0.0096(11) 0.0038(10) -0.0010(10)
C10 0.0548(17) 0.0241(13) 0.0259(13) -0.0064(11) 0.0094(12) -0.0089(12)
C35 0.0320(13) 0.0431(16) 0.0278(13) -0.0060(12) 0.0053(10) -0.0102(12)
C9 0.0459(15) 0.0275(14) 0.0215(12) -0.0015(10) 0.0097(11) 0.0023(11)

loop_
_atom_type_symbol
_atom_type_description
_atom_type_scat_dispersion_real
_atom_type_scat_dispersion_imag
_atom_type_scat_source
C C 0.0181 0.0091 'International Tables Vol C Tables 4.2.6.8 and 6.1.1.4'
H H 0.0000 0.0000 'International Tables Vol C Tables 4.2.6.8 and 6.1.1.4'
Fe Fe -1.1336 3.1974 'International Tables Vol C Tables 4.2.6.8 and 6.1.1.4'
N N 0.0311 0.0180 'International Tables Vol C Tables 4.2.6.8 and 6.1.1.4'
O O 0.0492 0.0322 'International Tables Vol C Tables 4.2.6.8 and 6.1.1.4'
P P 0.2955 0.4335 'International Tables Vol C Tables 4.2.6.8 and 6.1.1.4'

loop_
_exptl_crystal_face_index_h
_exptl_crystal_face_index_k
_exptl_crystal_face_index_l
_exptl_crystal_face_perp_dist
8 1 -4 0.0491
-4 3 -8 0.0436
-8 -2 6 0.0285
2 -4 10 0.0213
0 -9 -5 0.0262
-6 6 4 0.0026

loop_
_geom_angle_atom_site_label_1
_geom_angle_atom_site_label_2
_geom_angle_atom_site_label_3
_geom_angle
_geom_angle_site_symmetry_1
_geom_angle_site_symmetry_3
_geom_angle_publ_flag
P1 Fe1 P2 160.06(3) . . ?
O1 Fe1 P1 95.70(5) . . ?
O1 Fe1 P2 78.82(5) . . ?
N1 Fe1 P1 79.64(6) . . ?
N1 Fe1 P2 80.83(6) . . ?
N1 Fe1 O1 85.57(7) . . ?
C37 Fe1 P1 99.52(7) . . ?
C37 Fe1 P2 100.12(7) . . ?
C37 Fe1 O1 96.15(8) . . ?
C37 Fe1 N1 178.16(9) . . ?
C38 Fe1 P1 88.91(8) . . ?
C38 Fe1 P2 95.15(8) . . ?
C38 Fe1 O1 173.16(9) . . ?
C38 Fe1 N1 90.32(10) . . ?
C38 Fe1 C37 88.03(11) . . ?
C6 P1 Fe1 116.83(7) . . ?
C12 P1 Fe1 122.50(7) . . ?
C12 P1 C6 104.34(10) . . ?
C5 P1 Fe1 101.53(8) . . ?
C5 P1 C6 104.79(11) . . ?
C5 P1 C12 104.85(10) . . ?
C19 P2 Fe1 119.46(7) . . ?
C19 P2 C18 105.20(10) . . ?
C19 P2 C25 106.58(10) . . ?
C18 P2 Fe1 101.62(7) . . ?
C18 P2 C25 102.06(10) . . ?
C25 P2 Fe1 119.29(7) . . ?
C31 O1 Fe1 133.56(15) . . ?
C4 N1 Fe1 125.96(14) . . ?
C4 N1 C1 108.00(18) . . ?
C1 N1 Fe1 125.84(16) . . ?
N1 C4 C3 109.6(2) . . ?
N1 C4 C18 117.44(19) . . ?
C3 C4 C18 133.0(2) . . ?
P2 C19 H19 107.0 . . ?
C20 C19 P2 110.64(15) . . ?
C20 C19 H19 107.0 . . ?
C20 C19 C24 111.06(18) . . ?
C24 C19 P2 113.73(15) . . ?
C24 C19 H19 107.0 . . ?
N1 C1 C5 116.94(19) . . ?
N1 C1 C2 109.0(2) . . ?
C2 C1 C5 134.0(2) . . ?
P1 C6 H6 107.2 . . ?
C7 C6 P1 113.67(15) . . ?
C7 C6 H6 107.2 . . ?
C11 C6 P1 111.81(15) . . ?
C11 C6 H6 107.2 . . ?
C11 C6 C7 109.55(18) . . ?
H13A C13 H13B 108.0 . . ?
C12 C13 H13A 109.5 . . ?
C12 C13 H13B 109.5 . . ?
C14 C13 H13A 109.5 . . ?
C14 C13 H13B 109.5 . . ?
C14 C13 C12 110.90(18) . . ?
C19 C20 H20A 109.2 . . ?
C19 C20 H20B 109.2 . . ?
H20A C20 H20B 107.9 . . ?
C21 C20 C19 111.98(18) . . ?
C21 C20 H20A 109.2 . . ?
C21 C20 H20B 109.2 . . ?
P1 C12 H12 106.2 . . ?
C13 C12 P1 113.09(15) . . ?
C13 C12 H12 106.2 . . ?
C13 C12 C17 108.92(18) . . ?
C17 C12 P1 115.63(16) . . ?
C17 C12 H12 106.2 . . ?
H26A C26 H26B 108.2 . . ?
C27 C26 H26A 109.7 . . ?
C27 C26 H26B 109.7 . . ?
C25 C26 H26A 109.7 . . ?
C25 C26 H26B 109.7 . . ?
C25 C26 C27 109.73(19) . . ?
C26 C27 H27A 109.2 . . ?
C26 C27 H27B 109.2 . . ?
H27A C27 H27B 107.9 . . ?
C28 C27 C26 112.00(19) . . ?
C28 C27 H27A 109.2 . . ?
C28 C27 H27B 109.2 . . ?
P1 C5 H5A 110.4 . . ?
P1 C5 H5B 110.4 . . ?
C1 C5 P1 106.65(15) . . ?
C1 C5 H5A 110.4 . . ?
C1 C5 H5B 110.4 . . ?
H5A C5 H5B 108.6 . . ?
O2 C37 Fe1 173.9(2) . . ?
C19 C24 H24A 109.5 . . ?
C19 C24 H24B 109.5 . . ?
H24A C24 H24B 108.1 . . ?
C23 C24 C19 110.78(18) . . ?
C23 C24 H24A 109.5 . . ?
C23 C24 H24B 109.5 . . ?
H29A C29 H29B 108.1 . . ?
C28 C29 H29A 109.5 . . ?
C28 C29 H29B 109.5 . . ?
C28 C29 C30 110.7(2) . . ?
C30 C29 H29A 109.5 . . ?
C30 C29 H29B 109.5 . . ?
C12 C17 H17A 109.6 . . ?
C12 C17 H17B 109.6 . . ?
H17A C17 H17B 108.2 . . ?
C16 C17 C12 110.07(19) . . ?
C16 C17 H17A 109.6 . . ?
C16 C17 H17B 109.6 . . ?
C6 C7 H7A 109.4 . . ?
C6 C7 H7B 109.4 . . ?
C6 C7 C8 111.25(19) . . ?
H7A C7 H7B 108.0 . . ?
C8 C7 H7A 109.4 . . ?
C8 C7 H7B 109.4 . . ?
C4 C3 H3 126.8 . . ?
C4 C3 C2 106.4(2) . . ?
C2 C3 H3 126.8 . . ?
P2 C18 H18A 110.4 . . ?
P2 C18 H18B 110.4 . . ?
C4 C18 P2 106.61(16) . . ?
C4 C18 H18A 110.4 . . ?
C4 C18 H18B 110.4 . . ?
H18A C18 H18B 108.6 . . ?
C6 C11 H11A 109.6 . . ?
C6 C11 H11B 109.6 . . ?
H11A C11 H11B 108.2 . . ?
C10 C11 C6 110.1(2) . . ?
C10 C11 H11A 109.6 . . ?
C10 C11 H11B 109.6 . . ?
P2 C25 H25 105.4 . . ?
C26 C25 P2 115.95(16) . . ?
C26 C25 H25 105.4 . . ?
C26 C25 C30 110.99(18) . . ?
C30 C25 P2 112.57(15) . . ?
C30 C25 H25 105.4 . . ?
C7 C8 H8A 109.1 . . ?
C7 C8 H8B 109.1 . . ?
H8A C8 H8B 107.9 . . ?
C9 C8 C7 112.3(2) . . ?
C9 C8 H8A 109.1 . . ?
C9 C8 H8B 109.1 . . ?
C1 C2 C3 107.00(19) . . ?
C1 C2 H2 126.5 . . ?
C3 C2 H2 126.5 . . ?
C24 C23 H23A 109.4 . . ?
C24 C23 H23B 109.4 . . ?
H23A C23 H23B 108.0 . . ?
C22 C23 C24 111.2(2) . . ?
C22 C23 H23A 109.4 . . ?
C22 C23 H23B 109.4 . . ?
C20 C21 H21A 109.3 . . ?
C20 C21 H21B 109.3 . . ?
H21A C21 H21B 108.0 . . ?
C22 C21 C20 111.60(19) . . ?
C22 C21 H21A 109.3 . . ?
C22 C21 H21B 109.3 . . ?
C27 C28 C29 110.59(19) . . ?
C27 C28 H28A 109.5 . . ?
C27 C28 H28B 109.5 . . ?
C29 C28 H28A 109.5 . . ?
C29 C28 H28B 109.5 . . ?
H28A C28 H28B 108.1 . . ?
C13 C14 H14A 109.1 . . ?
C13 C14 H14B 109.1 . . ?
H14A C14 H14B 107.9 . . ?
C15 C14 C13 112.4(2) . . ?
C15 C14 H14A 109.1 . . ?
C15 C14 H14B 109.1 . . ?
C31 C36 H36 119.3 . . ?
C35 C36 H36 119.3 . . ?
C35 C36 C31 121.4(2) . . ?
C29 C30 C25 111.02(18) . . ?
C29 C30 H30A 109.4 . . ?
C29 C30 H30B 109.4 . . ?
C25 C30 H30A 109.4 . . ?
C25 C30 H30B 109.4 . . ?
H30A C30 H30B 108.0 . . ?
O1 C31 C36 117.6(2) . . ?
O1 C31 C32 125.4(2) . . ?
C32 C31 C36 116.9(2) . . ?
C23 C22 H22A 109.6 . . ?
C23 C22 H22B 109.6 . . ?
C21 C22 C23 110.2(2) . . ?
C21 C22 H22A 109.6 . . ?
C21 C22 H22B 109.6 . . ?
H22A C22 H22B 108.1 . . ?
C14 C15 H15A 109.5 . . ?
C14 C15 H15B 109.5 . . ?
C14 C15 C16 110.9(2) . . ?
H15A C15 H15B 108.0 . . ?
C16 C15 H15A 109.5 . . ?
C16 C15 H15B 109.5 . . ?
C17 C16 H16A 109.6 . . ?
C17 C16 H16B 109.6 . . ?
C15 C16 C17 110.49(19) . . ?
C15 C16 H16A 109.6 . . ?
C15 C16 H16B 109.6 . . ?
H16A C16 H16B 108.1 . . ?
C31 C32 H32 119.6 . . ?
C33 C32 C31 120.8(2) . . ?
C33 C32 H32 119.6 . . ?
C33 C34 H34 121.0 . . ?
C33 C34 C35 118.0(2) . . ?
C35 C34 H34 121.0 . . ?
C32 C33 H33 119.1 . . ?
C34 C33 C32 121.8(3) . . ?
C34 C33 H33 119.1 . . ?
O3 C38 Fe1 177.9(2) . . ?
C11 C10 H10A 109.4 . . ?
C11 C10 H10B 109.4 . . ?
C11 C10 C9 111.1(2) . . ?
H10A C10 H10B 108.0 . . ?
C9 C10 H10A 109.4 . . ?
C9 C10 H10B 109.4 . . ?
C36 C35 C34 121.0(3) . . ?
C36 C35 H35 119.5 . . ?
C34 C35 H35 119.5 . . ?
C8 C9 C10 110.2(2) . . ?
C8 C9 H9A 109.6 . . ?
C8 C9 H9B 109.6 . . ?
C10 C9 H9A 109.6 . . ?
C10 C9 H9B 109.6 . . ?
H9A C9 H9B 108.1 . . ?

loop_
_geom_bond_atom_site_label_1
_geom_bond_atom_site_label_2
_geom_bond_distance
_geom_bond_site_symmetry_2
_geom_bond_publ_flag
Fe1 P1 2.2924(6) . ?
Fe1 P2 2.3031(6) . ?
Fe1 O1 1.9909(16) . ?
Fe1 N1 1.9716(19) . ?
Fe1 C37 1.775(2) . ?
Fe1 C38 1.765(3) . ?
P1 C6 1.852(2) . ?
P1 C12 1.848(2) . ?
P1 C5 1.844(2) . ?
P2 C19 1.846(2) . ?
P2 C18 1.848(2) . ?
P2 C25 1.852(2) . ?
O1 C31 1.331(3) . ?
O2 C37 1.143(3) . ?
N1 C4 1.366(3) . ?
N1 C1 1.371(3) . ?
O3 C38 1.153(3) . ?
C4 C3 1.378(3) . ?
C4 C18 1.500(3) . ?
C19 H19 1.0000 . ?
C19 C20 1.534(3) . ?
C19 C24 1.541(3) . ?
C1 C5 1.494(3) . ?
C1 C2 1.378(3) . ?
C6 H6 1.0000 . ?
C6 C7 1.537(3) . ?
C6 C11 1.531(3) . ?
C13 H13A 0.9900 . ?
C13 H13B 0.9900 . ?
C13 C12 1.536(3) . ?
C13 C14 1.531(3) . ?
C20 H20A 0.9900 . ?
C20 H20B 0.9900 . ?
C20 C21 1.532(3) . ?
C12 H12 1.0000 . ?
C12 C17 1.539(3) . ?
C26 H26A 0.9900 . ?
C26 H26B 0.9900 . ?
C26 C27 1.535(3) . ?
C26 C25 1.529(3) . ?
C27 H27A 0.9900 . ?
C27 H27B 0.9900 . ?
C27 C28 1.523(3) . ?
C5 H5A 0.9900 . ?
C5 H5B 0.9900 . ?
C24 H24A 0.9900 . ?
C24 H24B 0.9900 . ?
C24 C23 1.537(3) . ?
C29 H29A 0.9900 . ?
C29 H29B 0.9900 . ?
C29 C28 1.525(3) . ?
C29 C30 1.535(3) . ?
C17 H17A 0.9900 . ?
C17 H17B 0.9900 . ?
C17 C16 1.528(3) . ?
C7 H7A 0.9900 . ?
C7 H7B 0.9900 . ?
C7 C8 1.537(3) . ?
C3 H3 0.9500 . ?
C3 C2 1.423(3) . ?
C18 H18A 0.9900 . ?
C18 H18B 0.9900 . ?
C11 H11A 0.9900 . ?
C11 H11B 0.9900 . ?
C11 C10 1.527(3) . ?
C25 H25 1.0000 . ?
C25 C30 1.541(3) . ?
C8 H8A 0.9900 . ?
C8 H8B 0.9900 . ?
C8 C9 1.515(3) . ?
C2 H2 0.9500 . ?
C23 H23A 0.9900 . ?
C23 H23B 0.9900 . ?
C23 C22 1.528(3) . ?
C21 H21A 0.9900 . ?
C21 H21B 0.9900 . ?
C21 C22 1.524(3) . ?
C28 H28A 0.9900 . ?
C28 H28B 0.9900 . ?
C14 H14A 0.9900 . ?
C14 H14B 0.9900 . ?
C14 C15 1.521(3) . ?
C36 H36 0.9500 . ?
C36 C31 1.409(4) . ?
C36 C35 1.386(4) . ?
C30 H30A 0.9900 . ?
C30 H30B 0.9900 . ?
C31 C32 1.405(3) . ?
C22 H22A 0.9900 . ?
C22 H22B 0.9900 . ?
C15 H15A 0.9900 . ?
C15 H15B 0.9900 . ?
C15 C16 1.525(3) . ?
C16 H16A 0.9900 . ?
C16 H16B 0.9900 . ?
C32 H32 0.9500 . ?
C32 C33 1.389(3) . ?
C34 H34 0.9500 . ?
C34 C33 1.380(4) . ?
C34 C35 1.392(4) . ?
C33 H33 0.9500 . ?
C10 H10A 0.9900 . ?
C10 H10B 0.9900 . ?
C10 C9 1.527(4) . ?
C35 H35 0.9500 . ?
C9 H9A 0.9900 . ?
C9 H9B 0.9900 . ?

loop_
_geom_torsion_atom_site_label_1
_geom_torsion_atom_site_label_2
_geom_torsion_atom_site_label_3
_geom_torsion_atom_site_label_4
_geom_torsion
_geom_torsion_site_symmetry_1
_geom_torsion_site_symmetry_2
_geom_torsion_site_symmetry_3
_geom_torsion_site_symmetry_4
_geom_torsion_publ_flag
Fe1 P1 C6 C7 178.72(13) . . . . ?
Fe1 P1 C6 C11 -56.61(17) . . . . ?
Fe1 P1 C12 C13 -73.24(17) . . . . ?
Fe1 P1 C12 C17 53.31(18) . . . . ?
Fe1 P1 C5 C1 29.18(17) . . . . ?
Fe1 P2 C19 C20 66.24(16) . . . . ?
Fe1 P2 C19 C24 -59.56(18) . . . . ?
Fe1 P2 C18 C4 27.57(15) . . . . ?
Fe1 P2 C25 C26 -49.29(18) . . . . ?
Fe1 P2 C25 C30 -178.62(13) . . . . ?
Fe1 O1 C31 C36 -160.10(16) . . . . ?
Fe1 O1 C31 C32 21.3(3) . . . . ?
Fe1 N1 C4 C3 -175.43(15) . . . . ?
Fe1 N1 C4 C18 6.4(3) . . . . ?
Fe1 N1 C1 C5 -5.1(3) . . . . ?
Fe1 N1 C1 C2 175.54(15) . . . . ?
P1 C6 C7 C8 -178.31(16) . . . . ?
P1 C6 C11 C10 174.54(17) . . . . ?
P1 C12 C17 C16 171.19(15) . . . . ?
P2 C19 C20 C21 179.39(15) . . . . ?
P2 C19 C24 C23 179.83(16) . . . . ?
P2 C25 C30 C29 -171.61(16) . . . . ?
O1 C31 C32 C33 -180.0(2) . . . . ?
N1 C4 C3 C2 0.1(3) . . . . ?
N1 C4 C18 P2 -24.0(2) . . . . ?
N1 C1 C5 P1 -18.8(3) . . . . ?
N1 C1 C2 C3 -0.4(3) . . . . ?
C4 N1 C1 C5 179.76(19) . . . . ?
C4 N1 C1 C2 0.4(3) . . . . ?
C4 C3 C2 C1 0.2(3) . . . . ?
C19 P2 C18 C4 -97.61(16) . . . . ?
C19 P2 C25 C26 89.78(17) . . . . ?
C19 P2 C25 C30 -39.55(19) . . . . ?
C19 C20 C21 C22 54.8(3) . . . . ?
C19 C24 C23 C22 -57.1(3) . . . . ?
C1 N1 C4 C3 -0.3(3) . . . . ?
C1 N1 C4 C18 -178.52(19) . . . . ?
C6 P1 C12 C13 62.41(17) . . . . ?
C6 P1 C12 C17 -171.04(16) . . . . ?
C6 P1 C5 C1 -92.84(17) . . . . ?
C6 C7 C8 C9 -54.5(3) . . . . ?
C6 C11 C10 C9 59.8(3) . . . . ?
C13 C12 C17 C16 -60.2(2) . . . . ?
C13 C14 C15 C16 53.6(3) . . . . ?
C20 C19 C24 C23 54.2(3) . . . . ?
C20 C21 C22 C23 -56.5(3) . . . . ?
C12 P1 C6 C7 40.07(18) . . . . ?
C12 P1 C6 C11 164.75(16) . . . . ?
C12 P1 C5 C1 157.59(15) . . . . ?
C12 C13 C14 C15 -54.7(3) . . . . ?
C12 C17 C16 C15 60.0(3) . . . . ?
C26 C27 C28 C29 -57.1(3) . . . . ?
C26 C25 C30 C29 56.5(2) . . . . ?
C27 C26 C25 P2 173.83(15) . . . . ?
C27 C26 C25 C30 -56.1(2) . . . . ?
C5 P1 C6 C7 -69.87(18) . . . . ?
C5 P1 C6 C11 54.81(18) . . . . ?
C5 P1 C12 C13 172.31(16) . . . . ?
C5 P1 C12 C17 -61.14(18) . . . . ?
C5 C1 C2 C3 -179.5(2) . . . . ?
C24 C19 C20 C21 -53.3(2) . . . . ?
C24 C23 C22 C21 57.9(3) . . . . ?
C7 C6 C11 C10 -58.5(3) . . . . ?
C7 C8 C9 C10 54.2(3) . . . . ?
C3 C4 C18 P2 158.4(2) . . . . ?
C18 P2 C19 C20 179.39(15) . . . . ?
C18 P2 C19 C24 53.59(18) . . . . ?
C18 P2 C25 C26 -160.14(16) . . . . ?
C18 P2 C25 C30 70.53(17) . . . . ?
C18 C4 C3 C2 177.9(2) . . . . ?
C11 C6 C7 C8 55.8(3) . . . . ?
C11 C10 C9 C8 -56.9(3) . . . . ?
C25 P2 C19 C20 -72.75(17) . . . . ?
C25 P2 C19 C24 161.45(16) . . . . ?
C25 P2 C18 C4 151.26(15) . . . . ?
C25 C26 C27 C28 56.9(2) . . . . ?
C2 C1 C5 P1 160.3(2) . . . . ?
C28 C29 C30 C25 -56.1(3) . . . . ?
C14 C13 C12 P1 -172.84(15) . . . . ?
C14 C13 C12 C17 57.1(2) . . . . ?
C14 C15 C16 C17 -56.1(3) . . . . ?
C36 C31 C32 C33 1.4(3) . . . . ?
C30 C29 C28 C27 56.1(3) . . . . ?
C31 C36 C35 C34 0.3(4) . . . . ?
C31 C32 C33 C34 -1.1(4) . . . . ?
C33 C34 C35 C36 0.1(4) . . . . ?
C35 C36 C31 O1 -179.8(2) . . . . ?
C35 C36 C31 C32 -1.1(3) . . . . ?
C35 C34 C33 C32 0.3(4) . . . . ?

loop_
_exptl_oxdiff_crystal_face_indexfrac_h
_exptl_oxdiff_crystal_face_indexfrac_k
_exptl_oxdiff_crystal_face_indexfrac_l
_exptl_oxdiff_crystal_face_x
_exptl_oxdiff_crystal_face_y
_exptl_oxdiff_crystal_face_z
8.4984 1.4463 -4.2094 0.0749 0.3042 0.9497
-4.2790 3.2703 -8.2297 0.1985 0.8294 -0.5221
-7.6760 -2.2904 6.3492 -0.1257 -0.5166 -0.8469
2.0278 -3.7583 9.6165 -0.2245 -0.9358 0.2717
0.3165 -8.8732 -4.6078 0.9723 -0.2337 -0.0089
-6.4633 6.1725 4.0033 -0.6933 0.1680 -0.7008
